data_7012176
loop_
_publ_author_name
'van Staveren, Dave R.'
'Weyherm\"uller, Thomas'
'Metzler-Nolte, Nils'

_publ_section_title
;
 Organometallic \b-turn mimetics. A structural and spectroscopic study
 of inter-strand hydrogen bonding in ferrocene and cobaltocenium
 conjugates of amino acids and dipeptides
;
_journal_issue 2
_journal_name_full 'Dalton Transactions'
_journal_page_first 210
_journal_paper_doi 10.1039/b208363a
_journal_year 2003
_chemical_formula_structural '[C24 H26 Fe N2 O4] * 0.25 CH2Cl2'
_chemical_formula_sum 'C24.25 H26.5 Cl0.5 Fe N2 O4'
_chemical_formula_weight 483.55
_chemical_name_systematic
; 
? 
;
_space_group_IT_number 96
_symmetry_cell_setting tetragonal
_symmetry_space_group_name_Hall 'P 4nw 2abw'
_symmetry_space_group_name_H-M 'P 43 21 2'
_atom_sites_solution_hydrogens geom
_atom_sites_solution_primary direct
_atom_sites_solution_secondary difmap
_audit_creation_method SHELXL
_cell_angle_alpha 90.00
_cell_angle_beta 90.00
_cell_angle_gamma 90.00
_cell_formula_units_Z 8
_cell_length_a 17.2236(14)
_cell_length_b 17.2236(14)
_cell_length_c 16.9834(12)
_cell_measurement_reflns_used 6835
_cell_measurement_temperature 100(2)
_cell_volume 5038.2(7)
_computing_cell_refinement 'Siemens SAINT'
_computing_data_collection 'Siemens SAINT'
_computing_data_reduction 'Siemens SAINT'
_computing_structure_refinement 'SHELXL-93 (Sheldrick, 1993)'
_computing_structure_solution 'SHELXS-86 (Sheldrick, 1990)'
_diffrn_ambient_temperature 100(2)
_diffrn_measurement_device 'Siemens SMART CCD-Detector'
_diffrn_measurement_method '\w, 0.3 deg./frame'
_diffrn_radiation_monochromator graphite
_diffrn_radiation_source 'fine-focus sealed tube'
_diffrn_radiation_type MoK\a
_diffrn_radiation_wavelength 0.71073
_diffrn_reflns_av_R_equivalents 0.0469
_diffrn_reflns_av_sigmaI/netI 0.0413
_diffrn_reflns_limit_h_max 26
_diffrn_reflns_limit_h_min -10
_diffrn_reflns_limit_k_max 26
_diffrn_reflns_limit_k_min -26
_diffrn_reflns_limit_l_max 26
_diffrn_reflns_limit_l_min -24
_diffrn_reflns_number 54254
_diffrn_reflns_theta_max 32.50
_diffrn_reflns_theta_min 1.67
_exptl_absorpt_coefficient_mu 0.682
_exptl_absorpt_correction_T_max 0.696
_exptl_absorpt_correction_T_min 0.585
_exptl_absorpt_correction_type 'SADABS, G.M. Sheldrick 1994'
_exptl_crystal_colour 'yellow brown'
_exptl_crystal_density_diffrn 1.275
_exptl_crystal_description 'transparent block'
_exptl_crystal_F_000 2020
_exptl_crystal_size_max 1.28
_exptl_crystal_size_mid 0.70
_exptl_crystal_size_min 0.60
_refine_diff_density_max 1.799
_refine_diff_density_min -0.359
_refine_diff_density_rms 0.117
_refine_ls_abs_structure_details 'Flack H D (1983), Acta Cryst. A39, 876-881'
_refine_ls_abs_structure_Flack 0.02(2)
_refine_ls_extinction_method none
_refine_ls_goodness_of_fit_all 1.079
_refine_ls_goodness_of_fit_obs 1.182
_refine_ls_matrix_type full
_refine_ls_number_parameters 300
_refine_ls_number_reflns 9122
_refine_ls_number_restraints 2
_refine_ls_restrained_S_all 1.087
_refine_ls_restrained_S_obs 1.182
_refine_ls_R_factor_all 0.0972
_refine_ls_R_factor_obs 0.0703
_refine_ls_shift/esd_max 0.008
_refine_ls_shift/esd_mean 0.001
_refine_ls_structure_factor_coef Fsqd
_refine_ls_weighting_details 'w=1/[\s^2^(Fo^2^)+(0.1187P)^2^+2.6729P] where P=(Fo^2^+2Fc^2^)/3'
_refine_ls_weighting_scheme calc
_refine_ls_wR_factor_all 0.2124
_refine_ls_wR_factor_obs 0.1965
_reflns_number_observed 6621
_reflns_number_total 9128
_reflns_observed_criterion >2sigma(I)
_cod_data_source_file b208363a.txt
_cod_data_source_block 4a
_cod_depositor_comments
;
The following automatic conversions were performed:
'_symmetry_cell_setting' value 'Tetragonal' changed to 'tetragonal'
according to '/home/saulius/struct/CIF-dictionaries/cif_core.dic'
dictionary named 'cif_core.dic' version 2.4.1 from 2010-06-29.

Automatic conversion script
Id: cif_fix_enum 1527 2010-12-29 10:47:43Z saulius 

The following automatic conversions were performed:

'_refine_ls_weighting_scheme' value 'calc
w=1/[\s^2^(Fo^2^)+(0.1187P)^2^+2.6729P] where P=(Fo^2^+2Fc^2^)/3' was
changed to 'calc'. New tag '_refine_ls_weighting_details' was
created. The value of the new tag was set to
'w=1/[\s^2^(Fo^2^)+(0.1187P)^2^+2.6729P] where P=(Fo^2^+2Fc^2^)/3'.

Automatic conversion script
Id: cif_fix_values 3143 2015-03-26 13:38:13Z robertas 
;
_cod_original_sg_symbol_H-M P4(3)2(1)2
_cod_original_formula_sum 'C24.25 H26.50 Cl0.50 Fe N2 O4'
_cod_database_code 7012176

loop_
_symmetry_equiv_pos_as_xyz
'x, y, z'
'-x, -y, z+1/2'
'-y+1/2, x+1/2, z+3/4'
'y+1/2, -x+1/2, z+1/4'
'-x+1/2, y+1/2, -z+3/4'
'x+1/2, -y+1/2, -z+1/4'
'y, x, -z'
'-y, -x, -z+1/2'

loop_
_atom_site_aniso_label
_atom_site_aniso_U_11
_atom_site_aniso_U_22
_atom_site_aniso_U_33
_atom_site_aniso_U_23
_atom_site_aniso_U_13
_atom_site_aniso_U_12
Fe1 0.0239(2) 0.0450(3) 0.0355(2) -0.0117(2) -0.0006(2) 0.0046(2)
C1 0.039(2) 0.041(2) 0.0311(15) 0.0083(14) -0.0003(13) -0.0013(14)
C2 0.033(2) 0.036(2) 0.041(2) 0.0001(14) -0.0001(14) -0.0058(14)
C3 0.0290(14) 0.048(2) 0.0265(14) -0.0070(13) -0.0027(12) -0.0012(14)
C4 0.0311(15) 0.040(2) 0.0222(12) -0.0001(12) -0.0040(11) -0.0001(13)
C5 0.0230(12) 0.0296(13) 0.0203(11) 0.0007(11) 0.0032(10) 0.0042(10)
O6 0.0387(13) 0.0426(13) 0.0210(9) 0.0040(9) -0.0051(9) 0.0035(10)
C6 0.0237(12) 0.0365(15) 0.0179(11) -0.0036(12) 0.0026(10) 0.0056(11)
N7 0.0260(12) 0.0395(14) 0.0180(10) 0.0003(10) -0.0011(9) 0.0005(11)
C8 0.0266(13) 0.041(2) 0.0194(11) -0.0069(12) 0.0002(10) 0.0011(13)
O9 0.0279(10) 0.0403(13) 0.0203(9) -0.0075(9) -0.0005(8) 0.0025(9)
C9 0.0244(13) 0.0308(13) 0.0179(11) -0.0013(10) -0.0016(10) -0.0014(11)
N10 0.0228(11) 0.0377(14) 0.0184(10) -0.0051(10) -0.0001(9) -0.0005(10)
C11 0.0232(13) 0.0352(15) 0.0166(10) -0.0025(11) 0.0011(10) -0.0021(11)
C12 0.0283(15) 0.060(2) 0.0230(12) -0.0121(14) -0.0030(12) -0.0020(15)
C13 0.031(2) 0.047(2) 0.0214(12) -0.0038(13) -0.0054(12) -0.0056(13)
C14 0.041(2) 0.086(3) 0.049(2) 0.031(2) -0.014(2) -0.024(2)
C15 0.067(3) 0.067(3) 0.077(4) 0.029(3) -0.043(3) -0.017(2)
C16 0.051(2) 0.059(3) 0.059(2) -0.006(2) -0.030(2) 0.010(2)
C17 0.029(2) 0.073(3) 0.044(2) -0.001(2) -0.004(2) 0.000(2)
C18 0.034(2) 0.043(2) 0.032(2) 0.0018(14) -0.0039(13) -0.0047(14)
C19 0.042(2) 0.035(2) 0.042(2) -0.0046(14) -0.003(2) 0.0023(14)
C20 0.0232(13) 0.051(2) 0.0180(11) -0.0007(12) 0.0006(10) 0.0009(12)
O20 0.0419(14) 0.056(2) 0.0331(12) 0.0088(12) 0.0017(11) -0.0111(13)
O21 0.0458(15) 0.057(2) 0.0275(11) -0.0090(11) 0.0017(10) 0.0174(12)
C22 0.082(4) 0.117(5) 0.029(2) -0.003(3) 0.009(2) 0.054(4)
C23 0.027(2) 0.125(5) 0.066(3) -0.039(4) 0.002(2) 0.015(3)
C24 0.039(2) 0.075(3) 0.083(4) -0.035(3) -0.014(2) 0.025(2)
C25 0.056(3) 0.056(3) 0.126(5) -0.039(3) -0.017(3) 0.022(2)
C26 0.043(2) 0.095(4) 0.084(4) -0.061(3) -0.011(2) 0.020(3)
C27 0.048(3) 0.129(6) 0.055(3) -0.032(3) 0.013(2) 0.017(3)

loop_
_atom_site_label
_atom_site_type_symbol
_atom_site_fract_x
_atom_site_fract_y
_atom_site_fract_z
_atom_site_U_iso_or_equiv
_atom_site_thermal_displace_type
_atom_site_occupancy
_atom_site_calc_flag
_atom_site_refinement_flags
_atom_site_disorder_group
Fe1 Fe 0.27477(3) 0.55633(3) 0.02318(3) 0.03478(14) Uani 1 d . .
C1 C 0.2094(2) 0.6511(2) -0.0003(2) 0.0370(7) Uani 1 d . .
H1 H 0.2053(2) 0.6763(2) -0.0499(2) 0.044 Uiso 1 calc R .
C2 C 0.2637(2) 0.6689(2) 0.0598(2) 0.0368(7) Uani 1 d . .
H2 H 0.3020(2) 0.7086(2) 0.0577(2) 0.044 Uiso 1 calc R .
C3 C 0.2510(2) 0.6173(2) 0.1234(2) 0.0344(7) Uani 1 d . .
H3 H 0.2795(2) 0.6165(2) 0.1713(2) 0.041 Uiso 1 calc R .
C4 C 0.1889(2) 0.5669(2) 0.1038(2) 0.0311(6) Uani 1 d . .
H4 H 0.1687(2) 0.5264(2) 0.1357(2) 0.037 Uiso 1 calc R .
C5 C 0.1621(2) 0.5886(2) 0.0268(2) 0.0243(5) Uani 1 d . .
O6 O 0.08078(15) 0.5808(2) -0.08503(13) 0.0341(5) Uani 1 d . .
C6 C 0.0999(2) 0.5525(2) -0.0211(2) 0.0261(5) Uani 1 d . .
N7 N 0.0664(2) 0.4872(2) 0.00709(14) 0.0278(5) Uani 1 d D .
H7 H 0.0682(26) 0.4693(24) 0.0604(19) 0.033 Uiso 1 d D .
C8 C 0.0055(2) 0.4478(2) -0.0373(2) 0.0289(6) Uani 1 d . .
H8 H 0.0238(2) 0.4389(2) -0.0924(2) 0.035 Uiso 1 calc R .
O9 O -0.08872(13) 0.53952(14) 0.01580(12) 0.0295(5) Uani 1 d . .
C9 C -0.0687(2) 0.4978(2) -0.0392(2) 0.0244(5) Uani 1 d . .
N10 N -0.11234(15) 0.4870(2) -0.10367(14) 0.0263(5) Uani 1 d D .
H10 H -0.0830(23) 0.4695(24) -0.1481(20) 0.032 Uiso 1 d D .
C11 C -0.1876(2) 0.5238(2) -0.1125(2) 0.0250(5) Uani 1 d . .
H11 H -0.1809(2) 0.5800(2) -0.1256(2) 0.030 Uiso 1 calc R .
C12 C -0.2313(2) 0.4818(3) -0.1800(2) 0.0372(8) Uani 1 d . .
H12A H -0.1983(2) 0.4811(3) -0.2277(2) 0.045 Uiso 1 calc R .
H12B H -0.2415(2) 0.4273(3) -0.1645(2) 0.045 Uiso 1 calc R .
C13 C -0.3074(2) 0.5217(2) -0.1986(2) 0.0332(7) Uani 1 d . .
C14 C -0.3101(3) 0.5820(3) -0.2503(3) 0.0586(13) Uani 1 d . .
H14 H -0.2640(3) 0.5978(3) -0.2766(3) 0.070 Uiso 1 calc R .
C15 C -0.3793(3) 0.6208(3) -0.2652(4) 0.070(2) Uani 1 d . .
H15 H -0.3801(3) 0.6629(3) -0.3014(4) 0.084 Uiso 1 calc R .
C16 C -0.4459(3) 0.5989(3) -0.2280(3) 0.0563(11) Uani 1 d . .
H16 H -0.4929(3) 0.6261(3) -0.2377(3) 0.068 Uiso 1 calc R .
C17 C -0.4450(2) 0.5369(3) -0.1761(2) 0.0486(10) Uani 1 d . .
H17 H -0.4914(2) 0.5213(3) -0.1503(2) 0.058 Uiso 1 calc R .
C18 C -0.3753(2) 0.4972(2) -0.1618(2) 0.0363(7) Uani 1 d . .
H18 H -0.3744(2) 0.4539(2) -0.1272(2) 0.044 Uiso 1 calc R .
C19 C -0.0138(2) 0.3707(2) 0.0001(2) 0.0395(8) Uani 1 d . .
H19A H -0.0557(14) 0.3457(9) -0.0295(12) 0.059 Uiso 1 calc R .
H19B H -0.0305(19) 0.3791(3) 0.0546(7) 0.059 Uiso 1 calc R .
H19C H 0.0323(6) 0.3373(7) -0.0005(18) 0.059 Uiso 1 calc R .
C20 C -0.2340(2) 0.5153(2) -0.0367(2) 0.0306(6) Uani 1 d . .
O20 O -0.2483(2) 0.4552(2) -0.0054(2) 0.0436(6) Uani 1 d . .
O21 O -0.2585(2) 0.5844(2) -0.01218(15) 0.0433(6) Uani 1 d . .
C22 C -0.3022(4) 0.5817(4) 0.0602(2) 0.076(2) Uani 1 d . .
H22A H -0.3173(27) 0.6345(5) 0.0754(17) 0.114 Uiso 1 calc R .
H22B H -0.2701(12) 0.5588(29) 0.1018(8) 0.114 Uiso 1 calc R .
H22C H -0.3489(17) 0.5500(26) 0.0526(9) 0.114 Uiso 1 calc R .
C23 C 0.3865(3) 0.5394(5) -0.0115(3) 0.073(2) Uani 1 d . .
H23 H 0.4270(3) 0.5768(5) -0.0100(3) 0.087 Uiso 1 calc R .
C24 C 0.3682(3) 0.4882(3) 0.0477(4) 0.066(2) Uani 1 d . .
H24 H 0.3930(3) 0.4845(3) 0.0976(4) 0.079 Uiso 1 calc R .
C25 C 0.3057(3) 0.4423(3) 0.0209(5) 0.079(2) Uani 1 d . .
H25 H 0.2827(3) 0.4010(3) 0.0496(5) 0.095 Uiso 1 calc R .
C26 C 0.2828(3) 0.4664(4) -0.0542(4) 0.074(2) Uani 1 d . .
H26 H 0.2410(3) 0.4463(4) -0.0845(4) 0.089 Uiso 1 calc R .
C27 C 0.3342(3) 0.5269(5) -0.0761(3) 0.077(2) Uani 1 d . .
H27 H 0.3340(3) 0.5542(5) -0.1247(3) 0.093 Uiso 1 calc R .
C30 C 0.2787(6) 0.7331(6) -0.2054(7) 0.028(2) Uiso 0.25 d PD .
Cl1 Cl 0.3321(3) 0.7759(3) -0.1390(3) 0.0656(12) Uiso 0.25 d PD .
Cl2 Cl 0.2013(7) 0.6778(7) -0.2023(7) 0.128(3) Uiso 0.25 d PD .

loop_
_atom_type_symbol
_atom_type_description
_atom_type_scat_dispersion_real
_atom_type_scat_dispersion_imag
_atom_type_scat_source
C C 0.0033 0.0016 'International Tables Vol C Tables 4.2.6.8 and 6.1.1.4'
H H 0.0000 0.0000 'International Tables Vol C Tables 4.2.6.8 and 6.1.1.4'
N N 0.0061 0.0033 'International Tables Vol C Tables 4.2.6.8 and 6.1.1.4'
O O 0.0106 0.0060 'International Tables Vol C Tables 4.2.6.8 and 6.1.1.4'
Fe Fe 0.3463 0.8444 'International Tables Vol C Tables 4.2.6.8 and 6.1.1.4'
Cl Cl 0.1484 0.1585 'International Tables Vol C Tables 4.2.6.8 and 6.1.1.4'

loop_
_geom_angle_atom_site_label_1
_geom_angle_atom_site_label_2
_geom_angle_atom_site_label_3
_geom_angle
_geom_angle_site_symmetry_1
_geom_angle_site_symmetry_3
_geom_angle_publ_flag
C5 Fe1 C1 41.33(14) . . ?
C5 Fe1 C4 41.60(12) . . ?
C1 Fe1 C4 69.75(14) . . ?
C5 Fe1 C23 163.2(2) . . ?
C1 Fe1 C23 125.8(3) . . ?
C4 Fe1 C23 154.3(2) . . ?
C5 Fe1 C24 155.8(2) . . ?
C1 Fe1 C24 161.1(2) . . ?
C4 Fe1 C24 119.4(2) . . ?
C23 Fe1 C24 39.5(3) . . ?
C5 Fe1 C26 107.1(2) . . ?
C1 Fe1 C26 121.6(2) . . ?
C4 Fe1 C26 123.7(2) . . ?
C23 Fe1 C26 68.9(2) . . ?
C24 Fe1 C26 68.9(2) . . ?
C5 Fe1 C25 121.2(2) . . ?
C1 Fe1 C25 157.0(2) . . ?
C4 Fe1 C25 106.9(2) . . ?
C23 Fe1 C25 66.9(3) . . ?
C24 Fe1 C25 40.6(2) . . ?
C26 Fe1 C25 40.2(3) . . ?
C5 Fe1 C27 125.2(2) . . ?
C1 Fe1 C27 108.5(2) . . ?
C4 Fe1 C27 161.8(2) . . ?
C23 Fe1 C27 41.3(2) . . ?
C24 Fe1 C27 68.2(3) . . ?
C26 Fe1 C27 40.7(3) . . ?
C25 Fe1 C27 67.2(3) . . ?
C5 Fe1 C3 68.96(13) . . ?
C1 Fe1 C3 68.8(2) . . ?
C4 Fe1 C3 40.82(14) . . ?
C23 Fe1 C3 120.3(2) . . ?
C24 Fe1 C3 106.5(2) . . ?
C26 Fe1 C3 160.6(3) . . ?
C25 Fe1 C3 124.4(3) . . ?
C27 Fe1 C3 156.8(2) . . ?
C5 Fe1 C2 68.94(14) . . ?
C1 Fe1 C2 40.8(2) . . ?
C4 Fe1 C2 68.96(15) . . ?
C23 Fe1 C2 108.2(2) . . ?
C24 Fe1 C2 123.9(2) . . ?
C26 Fe1 C2 157.5(3) . . ?
C25 Fe1 C2 160.9(2) . . ?
C27 Fe1 C2 122.3(3) . . ?
C3 Fe1 C2 40.6(2) . . ?
C2 C1 C5 108.0(3) . . ?
C2 C1 Fe1 70.5(2) . . ?
C5 C1 Fe1 69.3(2) . . ?
C3 C2 C1 108.1(3) . . ?
C3 C2 Fe1 69.6(2) . . ?
C1 C2 Fe1 68.7(2) . . ?
C2 C3 C4 108.7(3) . . ?
C2 C3 Fe1 69.9(2) . . ?
C4 C3 Fe1 68.9(2) . . ?
C3 C4 C5 107.4(3) . . ?
C3 C4 Fe1 70.3(2) . . ?
C5 C4 Fe1 69.1(2) . . ?
C1 C5 C4 107.8(3) . . ?
C1 C5 C6 123.6(3) . . ?
C4 C5 C6 128.5(3) . . ?
C1 C5 Fe1 69.4(2) . . ?
C4 C5 Fe1 69.3(2) . . ?
C6 C5 Fe1 124.2(2) . . ?
O6 C6 N7 121.8(3) . . ?
O6 C6 C5 120.6(3) . . ?
N7 C6 C5 117.6(3) . . ?
C6 N7 C8 120.7(2) . . ?
N7 C8 C19 110.4(3) . . ?
N7 C8 C9 110.4(3) . . ?
C19 C8 C9 108.5(3) . . ?
O9 C9 N10 123.0(3) . . ?
O9 C9 C8 122.9(3) . . ?
N10 C9 C8 113.9(2) . . ?
C9 N10 C11 121.7(2) . . ?
N10 C11 C20 109.9(2) . . ?
N10 C11 C12 107.9(3) . . ?
C20 C11 C12 109.0(3) . . ?
C13 C12 C11 111.3(3) . . ?
C14 C13 C18 119.5(4) . . ?
C14 C13 C12 120.7(4) . . ?
C18 C13 C12 119.7(3) . . ?
C13 C14 C15 120.9(4) . . ?
C16 C15 C14 120.3(4) . . ?
C15 C16 C17 119.9(4) . . ?
C16 C17 C18 119.7(4) . . ?
C13 C18 C17 119.6(4) . . ?
O20 C20 O21 125.0(3) . . ?
O20 C20 C11 124.7(3) . . ?
O21 C20 C11 110.2(3) . . ?
C20 O21 C22 113.8(4) . . ?
C24 C23 C27 108.7(6) . . ?
C24 C23 Fe1 70.3(3) . . ?
C27 C23 Fe1 69.5(3) . . ?
C23 C24 C25 107.3(6) . . ?
C23 C24 Fe1 70.2(3) . . ?
C25 C24 Fe1 69.8(3) . . ?
C26 C25 C24 110.1(7) . . ?
C26 C25 Fe1 69.9(3) . . ?
C24 C25 Fe1 69.7(3) . . ?
C25 C26 C27 106.4(5) . . ?
C25 C26 Fe1 69.9(3) . . ?
C27 C26 Fe1 69.7(3) . . ?
C26 C27 C23 107.5(6) . . ?
C26 C27 Fe1 69.6(3) . . ?
C23 C27 Fe1 69.2(3) . . ?
C30 C30 Cl1 144.4(11) 8_664 . ?
C30 C30 Cl2 81.2(7) 8_664 . ?
Cl1 C30 Cl2 134.4(9) . . ?
C30 C30 Cl2 51.4(7) 8_664 8_664 ?
Cl1 C30 Cl2 94.2(7) . 8_664 ?
Cl2 C30 Cl2 129.4(8) . 8_664 ?
C30 Cl2 C30 47.4(7) . 8_664 ?

loop_
_geom_bond_atom_site_label_1
_geom_bond_atom_site_label_2
_geom_bond_distance
_geom_bond_site_symmetry_2
_geom_bond_publ_flag
Fe1 C5 2.020(3) . ?
Fe1 C1 2.023(4) . ?
Fe1 C4 2.024(3) . ?
Fe1 C23 2.033(4) . ?
Fe1 C24 2.035(5) . ?
Fe1 C26 2.035(5) . ?
Fe1 C25 2.036(5) . ?
Fe1 C27 2.037(5) . ?
Fe1 C3 2.041(3) . ?
Fe1 C2 2.046(4) . ?
C1 C2 1.418(5) . ?
C1 C5 1.427(5) . ?
C2 C3 1.417(5) . ?
C3 C4 1.418(5) . ?
C4 C5 1.436(4) . ?
C5 C6 1.482(4) . ?
O6 C6 1.235(4) . ?
C6 N7 1.351(4) . ?
N7 C8 1.459(4) . ?
C8 C19 1.510(5) . ?
C8 C9 1.541(4) . ?
O9 C9 1.228(4) . ?
C9 N10 1.341(4) . ?
N10 C11 1.450(4) . ?
C11 C20 1.522(4) . ?
C11 C12 1.550(4) . ?
C12 C13 1.514(5) . ?
C13 C14 1.361(6) . ?
C13 C18 1.390(5) . ?
C14 C15 1.389(8) . ?
C15 C16 1.364(8) . ?
C16 C17 1.385(7) . ?
C17 C18 1.403(6) . ?
C20 O20 1.190(5) . ?
C20 O21 1.330(4) . ?
O21 C22 1.442(5) . ?
C23 C24 1.375(9) . ?
C23 C27 1.436(8) . ?
C24 C25 1.411(8) . ?
C25 C26 1.399(10) . ?
C26 C27 1.416(10) . ?
C30 C30 1.54(2) 8_664 ?
C30 Cl1 1.631(9) . ?
C30 Cl2 1.639(10) . ?
C30 Cl2 2.07(2) 8_664 ?
Cl2 C30 2.07(2) 8_664 ?
